data_4086400
loop_
_publ_author_name
'Jim\'enez-Tenorio, Manuel'
'Puerta, M. Carmen'
'Valerga, Pedro'

_publ_section_title
;
 Activation of Propargyl Alcohols by TpRu Complexes Bearing a Bidentate
 NHC Ligand
;
_journal_issue 3
_journal_name_full Organometallics
_journal_page_first 388
_journal_paper_doi 10.1021/acs.organomet.5b00964
_journal_volume 35
_journal_year 2016
_chemical_formula_moiety 'C36 H36 B N12 Ru, C24 H20 B, C H2 Cl2'
_chemical_formula_sum 'C61 H58 B2 Cl2 N12 Ru'
_chemical_formula_weight 1152.78
_chemical_name_systematic
; 
(\k^2^<i>C</i>,<i>C'</i>,<i>N"</i>-1,1'-dimethyl-3,3'-methylenedi-imidazoline)-
2,2'-diylidene)-{\k^3^<i>N</i>,<i>N'</i>,<i>N"</i>-<i>tris</i>(pyrazolyl)
borate}-{(1-<i>N</i>-pyrazolyl)-(3,3-diphenyl)-prop-2-enylidene}-ruthenium(II) 
tetraphenylborate dichloromethane solvate 
;
_space_group_IT_number 15
_symmetry_cell_setting monoclinic
_symmetry_Int_Tables_number 15
_symmetry_space_group_name_Hall '-C 2yc'
_symmetry_space_group_name_H-M 'C 1 2/c 1'
_atom_sites_solution_hydrogens geom
_atom_sites_solution_primary direct
_atom_sites_solution_secondary difmap
_audit_creation_method SHELXL-97
_cell_angle_alpha 90.00
_cell_angle_beta 110.85(3)
_cell_angle_gamma 90.00
_cell_formula_units_Z 8
_cell_length_a 46.111(9)
_cell_length_b 13.602(3)
_cell_length_c 20.347(4)
_cell_measurement_reflns_used 4934
_cell_measurement_temperature 293(2)
_cell_measurement_theta_max 19.898
_cell_measurement_theta_min 2.062
_cell_volume 11926(5)
_computing_cell_refinement 'SAINT (Bruker, 2001)'
_computing_data_collection 'SMART (Bruker, 2001)'
_computing_data_reduction 'SAINT (Bruker, 2001)'
_computing_molecular_graphics 'ORTEP-3 vers. 1.08 (Farrugia, 2005)'
_computing_publication_material 'SHELXTL (Sheldrick, 2001)'
_computing_structure_refinement 'SHELXTL (Sheldrick, 2001)'
_computing_structure_solution 'SHELXTL (Sheldrick, 2001)'
_diffrn_ambient_temperature 293(2)
_diffrn_measured_fraction_theta_full 0.980
_diffrn_measured_fraction_theta_max 0.980
_diffrn_measurement_device_type 'Bruker SMART APEX CCD area detector'
_diffrn_measurement_method '1700 omega scan frames, 0.3 deg, 10 sec'
_diffrn_radiation_monochromator graphite
_diffrn_radiation_probe x-ray
_diffrn_radiation_type MoK\a
_diffrn_radiation_wavelength 0.71073
_diffrn_reflns_av_R_equivalents 0.0719
_diffrn_reflns_av_sigmaI/netI 0.0991
_diffrn_reflns_limit_h_max 54
_diffrn_reflns_limit_h_min -54
_diffrn_reflns_limit_k_max 15
_diffrn_reflns_limit_k_min -16
_diffrn_reflns_limit_l_max 24
_diffrn_reflns_limit_l_min -19
_diffrn_reflns_number 37296
_diffrn_reflns_theta_full 25.00
_diffrn_reflns_theta_max 25.00
_diffrn_reflns_theta_min 0.95
_diffrn_source 'fine-focus sealed tube'
_diffrn_source_type 'Bruker SMART APEX'
_diffrn_standards_decay_% -0.0121
_diffrn_standards_number 0
_exptl_absorpt_coefficient_mu 0.401
_exptl_absorpt_correction_T_max 1.000
_exptl_absorpt_correction_T_min 0.832
_exptl_absorpt_correction_type multi-scan
_exptl_absorpt_process_details '(SADABS; Sheldrick, 2004)'
_exptl_crystal_colour Green
_exptl_crystal_density_diffrn 1.284
_exptl_crystal_density_method 'not measured'
_exptl_crystal_description Plate
_exptl_crystal_F_000 4768.0
_exptl_crystal_size_max 0.65
_exptl_crystal_size_mid 0.50
_exptl_crystal_size_min 0.06
_refine_diff_density_max 1.345
_refine_diff_density_min -0.364
_refine_diff_density_rms 0.100
_refine_ls_extinction_method none
_refine_ls_goodness_of_fit_ref 1.092
_refine_ls_hydrogen_treatment constr
_refine_ls_matrix_type full
_refine_ls_number_parameters 690
_refine_ls_number_reflns 10298
_refine_ls_number_restraints 2
_refine_ls_restrained_S_all 1.096
_refine_ls_R_factor_all 0.1036
_refine_ls_R_factor_gt 0.0718
_refine_ls_shift/su_max 0.002
_refine_ls_shift/su_mean 0.000
_refine_ls_structure_factor_coef Fsqd
_refine_ls_weighting_details 'calc w=1/[\s^2^(Fo^2^)+(0.0807P)^2^+18.4480P] where P=(Fo^2^+2Fc^2^)/3'
_refine_ls_weighting_scheme calc
_refine_ls_wR_factor_gt 0.1747
_refine_ls_wR_factor_ref 0.1943
_reflns_number_gt 7761
_reflns_number_total 10298
_reflns_threshold_expression >2sigma(I)
_cod_data_source_file om5b00964_si_001.cif
_cod_data_source_block pv1401
_cod_depositor_comments 'Adding full bibliography for 4086399--4086400.cif.'
_cod_original_cell_volume 11927(4)
_cod_original_sg_symbol_H-M 'C 2/c'
_cod_database_code 4086400

loop_
_symmetry_equiv_pos_as_xyz
'x, y, z'
'-x, y, -z+1/2'
'x+1/2, y+1/2, z'
'-x+1/2, y+1/2, -z+1/2'
'-x, -y, -z'
'x, -y, z-1/2'
'-x+1/2, -y+1/2, -z'
'x+1/2, -y+1/2, z-1/2'

loop_
_atom_site_label
_atom_site_type_symbol
_atom_site_fract_x
_atom_site_fract_y
_atom_site_fract_z
_atom_site_U_iso_or_equiv
_atom_site_adp_type
_atom_site_occupancy
_atom_site_symmetry_multiplicity
_atom_site_calc_flag
_atom_site_refinement_flags
Ru1 Ru 0.623976(8) 0.57351(3) 0.52834(2) 0.04023(16) Uani 1 1 d .
N1 N 0.57525(9) 0.5341(3) 0.4741(2) 0.0508(11) Uani 1 1 d .
N2 N 0.55650(9) 0.6018(4) 0.4295(2) 0.0576(12) Uani 1 1 d .
N3 N 0.62011(9) 0.6367(3) 0.4277(2) 0.0499(10) Uani 1 1 d .
N4 N 0.59484(10) 0.6918(3) 0.3920(2) 0.0556(11) Uani 1 1 d .
N5 N 0.60482(9) 0.7121(3) 0.5464(2) 0.0506(11) Uani 1 1 d .
N6 N 0.58128(10) 0.7532(3) 0.4917(3) 0.0617(12) Uani 1 1 d .
N7 N 0.66927(10) 0.4083(3) 0.5418(2) 0.0548(11) Uani 1 1 d .
N8 N 0.63191(10) 0.3898(3) 0.4442(2) 0.0526(11) Uani 1 1 d .
N9 N 0.69289(9) 0.5565(3) 0.5953(2) 0.0545(12) Uani 1 1 d .
N10 N 0.68200(10) 0.7059(3) 0.5641(2) 0.0593(12) Uani 1 1 d .
N11 N 0.64329(9) 0.5512(3) 0.6851(2) 0.0465(10) Uani 1 1 d .
C36 C 0.64688(13) 0.5078(4) 0.7493(3) 0.0609(15) Uani 1 1 d .
H36 H 0.6366 0.4523 0.7563 0.073 Uiso 1 1 calc R
C1 C 0.52789(13) 0.5627(6) 0.3995(4) 0.079(2) Uani 1 1 d .
H1 H 0.5109 0.5944 0.3671 0.095 Uiso 1 1 calc R
C2 C 0.52780(13) 0.4704(6) 0.4238(4) 0.0782(19) Uani 1 1 d .
H2 H 0.5111 0.4270 0.4122 0.094 Uiso 1 1 calc R
C3 C 0.55779(13) 0.4540(5) 0.4696(3) 0.0617(15) Uani 1 1 d .
H3 H 0.5648 0.3956 0.4938 0.074 Uiso 1 1 calc R
C4 C 0.59981(14) 0.7354(4) 0.3372(3) 0.0647(16) Uani 1 1 d .
H4 H 0.5859 0.7769 0.3046 0.078 Uiso 1 1 calc R
C5 C 0.62836(15) 0.7090(5) 0.3373(3) 0.0678(16) Uani 1 1 d .
H5 H 0.6378 0.7284 0.3060 0.081 Uiso 1 1 calc R
C6 C 0.64011(12) 0.6468(4) 0.3946(3) 0.0556(14) Uani 1 1 d .
H6 H 0.6594 0.6162 0.4081 0.067 Uiso 1 1 calc R
C7 C 0.57332(17) 0.8383(5) 0.5141(4) 0.089(2) Uani 1 1 d .
H7 H 0.5578 0.8807 0.4871 0.107 Uiso 1 1 calc R
C8 C 0.59136(18) 0.8526(5) 0.5820(4) 0.090(2) Uani 1 1 d .
H8 H 0.5909 0.9057 0.6104 0.108 Uiso 1 1 calc R
C9 C 0.61063(14) 0.7719(4) 0.6003(3) 0.0631(15) Uani 1 1 d .
H9 H 0.6256 0.7612 0.6445 0.076 Uiso 1 1 calc R
C10 C 0.64125(11) 0.4475(3) 0.5015(3) 0.0444(12) Uani 1 1 d .
C11 C 0.67602(14) 0.3261(5) 0.5099(3) 0.0737(18) Uani 1 1 d .
H11 H 0.6935 0.2865 0.5275 0.088 Uiso 1 1 calc R
C12 C 0.65280(15) 0.3146(5) 0.4494(4) 0.0779(19) Uani 1 1 d .
H12 H 0.6509 0.2652 0.4165 0.093 Uiso 1 1 calc R
C13 C 0.60460(13) 0.4031(5) 0.3812(3) 0.0644(16) Uani 1 1 d .
H13A H 0.5903 0.3501 0.3772 0.097 Uiso 1 1 calc R
H13B H 0.6106 0.4036 0.3406 0.097 Uiso 1 1 calc R
H13C H 0.5948 0.4644 0.3841 0.097 Uiso 1 1 calc R
C14 C 0.68922(12) 0.4536(4) 0.6066(3) 0.0582(15) Uani 1 1 d .
H14A H 0.6802 0.4456 0.6427 0.070 Uiso 1 1 calc R
H14B H 0.7094 0.4217 0.6225 0.070 Uiso 1 1 calc R
C15 C 0.66841(11) 0.6184(4) 0.5661(3) 0.0462(12) Uani 1 1 d .
C16 C 0.72086(13) 0.6058(6) 0.6129(4) 0.0739(18) Uani 1 1 d .
H16 H 0.7406 0.5792 0.6338 0.089 Uiso 1 1 calc R
C17 C 0.71393(13) 0.6986(6) 0.5940(4) 0.080(2) Uani 1 1 d .
H17 H 0.7280 0.7497 0.5998 0.095 Uiso 1 1 calc R
C18 C 0.66681(15) 0.7996(4) 0.5371(4) 0.0760(18) Uani 1 1 d .
H18A H 0.6454 0.7880 0.5090 0.114 Uiso 1 1 calc R
H18B H 0.6770 0.8303 0.5087 0.114 Uiso 1 1 calc R
H18C H 0.6680 0.8419 0.5757 0.114 Uiso 1 1 calc R
C19 C 0.62657(10) 0.5187(3) 0.6173(3) 0.0417(11) Uani 1 1 d .
C20 C 0.60968(11) 0.4265(4) 0.6187(3) 0.0456(12) Uani 1 1 d .
H20 H 0.6172 0.3709 0.6033 0.055 Uiso 1 1 calc R
C21 C 0.58528(11) 0.4107(4) 0.6386(3) 0.0494(13) Uani 1 1 d .
C22 C 0.57244(13) 0.3077(4) 0.6322(3) 0.0631(16) Uani 1 1 d .
C23 C 0.59225(17) 0.2268(5) 0.6553(4) 0.0771(18) Uani 1 1 d .
H23 H 0.6136 0.2362 0.6742 0.093 Uiso 1 1 calc R
C24 C 0.5801(3) 0.1334(6) 0.6501(5) 0.111(3) Uani 1 1 d .
H24 H 0.5933 0.0801 0.6668 0.133 Uiso 1 1 calc R
C25 C 0.5493(3) 0.1182(9) 0.6212(7) 0.148(5) Uani 1 1 d .
H25 H 0.5414 0.0549 0.6190 0.177 Uiso 1 1 calc R
C26 C 0.5293(3) 0.1965(8) 0.5946(7) 0.145(4) Uani 1 1 d .
H26 H 0.5081 0.1855 0.5725 0.174 Uiso 1 1 calc R
C27 C 0.54099(16) 0.2915(6) 0.6010(5) 0.098(2) Uani 1 1 d .
H27 H 0.5276 0.3443 0.5841 0.118 Uiso 1 1 calc R
C28 C 0.56946(11) 0.4874(4) 0.6637(3) 0.0527(13) Uani 1 1 d .
C29 C 0.56567(12) 0.5815(4) 0.6365(3) 0.0586(15) Uani 1 1 d .
H29 H 0.5730 0.5965 0.6006 0.070 Uiso 1 1 calc R
C30 C 0.55122(13) 0.6534(5) 0.6612(4) 0.0720(17) Uani 1 1 d .
H30 H 0.5490 0.7164 0.6423 0.086 Uiso 1 1 calc R
C31 C 0.54006(13) 0.6318(6) 0.7141(4) 0.0758(19) Uani 1 1 d .
H31 H 0.5303 0.6805 0.7308 0.091 Uiso 1 1 calc R
C32 C 0.54320(14) 0.5414(6) 0.7413(3) 0.0756(19) Uani 1 1 d .
H32 H 0.5358 0.5276 0.7773 0.091 Uiso 1 1 calc R
C33 C 0.55743(13) 0.4679(5) 0.7164(3) 0.0668(16) Uani 1 1 d .
H33 H 0.5590 0.4049 0.7350 0.080 Uiso 1 1 calc R
C35 C 0.66775(14) 0.5605(5) 0.7987(3) 0.0677(17) Uani 1 1 d .
H35 H 0.6750 0.5494 0.8470 0.081 Uiso 1 1 calc R
C34 C 0.67671(13) 0.6368(4) 0.7631(3) 0.0661(16) Uani 1 1 d .
H34 H 0.6913 0.6847 0.7855 0.079 Uiso 1 1 calc R
N12 N 0.66243(10) 0.6328(3) 0.6955(2) 0.0571(12) Uani 1 1 d .
B1 B 0.56841(15) 0.7034(5) 0.4197(4) 0.0608(17) Uani 1 1 d .
H1A H 0.5516 0.7428 0.3871 0.073 Uiso 1 1 calc R
C37 C 0.69190(12) -0.0972(4) 0.3494(3) 0.0548(14) Uani 1 1 d .
C38 C 0.68018(14) -0.1185(5) 0.2773(3) 0.0661(16) Uani 1 1 d .
H38 H 0.6695 -0.0695 0.2462 0.079 Uiso 1 1 calc R
C39 C 0.68384(15) -0.2096(5) 0.2500(4) 0.0740(18) Uani 1 1 d .
H39 H 0.6765 -0.2194 0.2016 0.089 Uiso 1 1 calc R
C40 C 0.69821(16) -0.2847(6) 0.2943(5) 0.083(2) Uani 1 1 d .
H40 H 0.7008 -0.3456 0.2764 0.100 Uiso 1 1 calc R
C41 C 0.70866(13) -0.2688(5) 0.3649(4) 0.075(2) Uani 1 1 d .
H41 H 0.7178 -0.3201 0.3955 0.090 Uiso 1 1 calc R
C42 C 0.70583(12) -0.1769(4) 0.3918(4) 0.0611(15) Uani 1 1 d .
H42 H 0.7136 -0.1682 0.4403 0.073 Uiso 1 1 calc R
C43 C 0.71187(12) 0.0915(4) 0.3575(3) 0.0492(13) Uani 1 1 d .
C44 C 0.72561(12) 0.1715(4) 0.4006(3) 0.0578(14) Uani 1 1 d .
H44 H 0.7224 0.1785 0.4430 0.069 Uiso 1 1 calc R
C45 C 0.74376(12) 0.2409(4) 0.3832(3) 0.0612(15) Uani 1 1 d .
H45 H 0.7522 0.2932 0.4133 0.073 Uiso 1 1 calc R
C46 C 0.74920(12) 0.2319(4) 0.3210(4) 0.0624(16) Uani 1 1 d .
H46 H 0.7615 0.2776 0.3091 0.075 Uiso 1 1 calc R
C47 C 0.73642(13) 0.1560(4) 0.2776(3) 0.0659(16) Uani 1 1 d .
H47 H 0.7397 0.1500 0.2353 0.079 Uiso 1 1 calc R
C48 C 0.71823(14) 0.0861(4) 0.2957(3) 0.0630(15) Uani 1 1 d .
H48 H 0.7101 0.0340 0.2652 0.076 Uiso 1 1 calc R
C49 C 0.65280(13) 0.0502(4) 0.3391(3) 0.0547(14) Uani 1 1 d .
C50 C 0.64351(14) 0.1377(4) 0.3049(3) 0.0653(16) Uani 1 1 d .
H50 H 0.6588 0.1802 0.3021 0.078 Uiso 1 1 calc R
C51 C 0.61344(16) 0.1671(5) 0.2748(4) 0.0788(18) Uani 1 1 d .
H51 H 0.6089 0.2277 0.2522 0.095 Uiso 1 1 calc R
C52 C 0.59015(18) 0.1093(7) 0.2772(5) 0.098(2) Uani 1 1 d .
H52 H 0.5696 0.1294 0.2576 0.118 Uiso 1 1 calc R
C53 C 0.59789(17) 0.0183(6) 0.3102(5) 0.106(3) Uani 1 1 d .
H53 H 0.5823 -0.0236 0.3124 0.128 Uiso 1 1 calc R
C54 C 0.62849(15) -0.0097(5) 0.3397(4) 0.084(2) Uani 1 1 d .
H54 H 0.6331 -0.0712 0.3608 0.101 Uiso 1 1 calc R
C55 C 0.69783(14) 0.0177(4) 0.4641(3) 0.0581(14) Uani 1 1 d .
C56 C 0.67821(19) 0.0464(4) 0.4977(4) 0.0766(19) Uani 1 1 d .
H56 H 0.6580 0.0635 0.4700 0.092 Uiso 1 1 calc R
C57 C 0.6866(3) 0.0517(6) 0.5711(5) 0.104(3) Uani 1 1 d .
H57 H 0.6724 0.0722 0.5910 0.124 Uiso 1 1 calc R
C58 C 0.7161(3) 0.0262(6) 0.6124(5) 0.105(3) Uani 1 1 d .
H58 H 0.7220 0.0282 0.6611 0.126 Uiso 1 1 calc R
C59 C 0.7362(2) -0.0017(5) 0.5827(4) 0.090(2) Uani 1 1 d .
H59 H 0.7564 -0.0185 0.6109 0.108 Uiso 1 1 calc R
C60 C 0.72748(16) -0.0058(4) 0.5102(3) 0.0738(18) Uani 1 1 d .
H60 H 0.7422 -0.0254 0.4913 0.089 Uiso 1 1 calc R
B2 B 0.68851(15) 0.0146(4) 0.3781(3) 0.0535(15) Uani 1 1 d .
Cl1 Cl 0.5802(4) 0.1565(13) 0.4617(9) 0.651(10) Uiso 1 1 d D
Cl2 Cl 0.5258(5) 0.0826(14) 0.3919(12) 0.738(14) Uiso 1 1 d D
C61 C 0.5412(4) 0.1970(12) 0.3952(9) 0.224(7) Uiso 1 1 d D
H61A H 0.5310 0.2465 0.4135 0.268 Uiso 1 1 calc R
H61B H 0.5425 0.2180 0.3507 0.268 Uiso 1 1 calc R

loop_
_atom_site_aniso_label
_atom_site_aniso_U_11
_atom_site_aniso_U_22
_atom_site_aniso_U_33
_atom_site_aniso_U_23
_atom_site_aniso_U_13
_atom_site_aniso_U_12
Ru1 0.0359(2) 0.0395(2) 0.0467(3) -0.00073(19) 0.01657(17) -0.00026(16)
N1 0.041(2) 0.063(3) 0.051(3) -0.003(2) 0.020(2) -0.003(2)
N2 0.039(2) 0.077(3) 0.055(3) -0.001(2) 0.015(2) 0.010(2)
N3 0.048(2) 0.051(3) 0.054(3) 0.004(2) 0.020(2) 0.0005(19)
N4 0.056(3) 0.052(3) 0.057(3) 0.009(2) 0.019(2) 0.008(2)
N5 0.053(2) 0.049(3) 0.058(3) 0.000(2) 0.029(2) 0.0062(19)
N6 0.062(3) 0.054(3) 0.073(3) 0.001(3) 0.028(2) 0.019(2)
N7 0.054(3) 0.055(3) 0.050(3) -0.004(2) 0.011(2) 0.013(2)
N8 0.059(3) 0.048(3) 0.047(3) -0.009(2) 0.013(2) 0.004(2)
N9 0.037(2) 0.061(3) 0.062(3) -0.008(2) 0.014(2) -0.0019(19)
N10 0.051(3) 0.063(3) 0.067(3) -0.006(2) 0.025(2) -0.017(2)
N11 0.044(2) 0.045(2) 0.051(3) -0.007(2) 0.0163(19) -0.0042(17)
C36 0.067(4) 0.067(4) 0.046(3) 0.003(3) 0.017(3) 0.002(3)
C1 0.037(3) 0.118(6) 0.075(5) -0.006(4) 0.010(3) 0.005(3)
C2 0.049(3) 0.106(6) 0.072(5) -0.010(4) 0.011(3) -0.026(3)
C3 0.054(3) 0.073(4) 0.058(4) -0.009(3) 0.020(3) -0.022(3)
C4 0.083(4) 0.052(4) 0.055(4) 0.013(3) 0.020(3) 0.001(3)
C5 0.082(4) 0.067(4) 0.061(4) 0.010(3) 0.034(3) -0.003(3)
C6 0.058(3) 0.060(4) 0.058(4) -0.005(3) 0.032(3) -0.006(3)
C7 0.100(5) 0.072(5) 0.096(6) 0.002(4) 0.036(4) 0.037(4)
C8 0.129(6) 0.056(4) 0.092(6) -0.013(4) 0.049(5) 0.025(4)
C9 0.082(4) 0.049(3) 0.064(4) -0.008(3) 0.033(3) 0.004(3)
C10 0.044(3) 0.043(3) 0.048(3) -0.002(2) 0.018(2) 0.001(2)
C11 0.079(4) 0.063(4) 0.071(4) -0.011(3) 0.017(3) 0.034(3)
C12 0.082(4) 0.066(4) 0.073(5) -0.024(3) 0.012(4) 0.022(3)
C13 0.061(3) 0.071(4) 0.053(4) -0.008(3) 0.011(3) 0.000(3)
C14 0.047(3) 0.064(4) 0.055(4) -0.005(3) 0.007(3) 0.015(2)
C15 0.043(3) 0.047(3) 0.051(3) -0.008(2) 0.019(2) -0.005(2)
C16 0.040(3) 0.098(5) 0.079(5) -0.014(4) 0.015(3) -0.009(3)
C17 0.051(4) 0.095(6) 0.096(5) -0.025(4) 0.030(3) -0.027(3)
C18 0.090(4) 0.049(4) 0.099(5) 0.001(4) 0.046(4) -0.017(3)
C19 0.036(2) 0.041(3) 0.050(3) -0.004(2) 0.017(2) 0.0026(19)
C20 0.046(3) 0.043(3) 0.048(3) -0.002(2) 0.016(2) -0.001(2)
C21 0.050(3) 0.053(3) 0.047(3) -0.003(2) 0.019(2) -0.007(2)
C22 0.066(4) 0.062(4) 0.074(4) -0.014(3) 0.042(3) -0.023(3)
C23 0.104(5) 0.057(4) 0.081(5) -0.009(4) 0.045(4) -0.015(4)
C24 0.164(9) 0.055(5) 0.132(8) -0.008(5) 0.074(7) -0.018(5)
C25 0.172(11) 0.103(8) 0.210(13) -0.051(9) 0.119(10) -0.072(8)
C26 0.118(8) 0.116(8) 0.224(13) -0.061(9) 0.091(8) -0.065(7)
C27 0.080(5) 0.091(5) 0.136(7) -0.028(5) 0.054(5) -0.038(4)
C28 0.043(3) 0.064(4) 0.052(3) -0.012(3) 0.018(2) -0.009(2)
C29 0.051(3) 0.061(4) 0.072(4) -0.007(3) 0.032(3) -0.004(3)
C30 0.059(3) 0.068(4) 0.092(5) -0.011(4) 0.030(3) -0.008(3)
C31 0.056(4) 0.094(6) 0.081(5) -0.032(4) 0.027(3) 0.000(3)
C32 0.058(4) 0.115(6) 0.056(4) -0.014(4) 0.024(3) -0.004(4)
C33 0.059(3) 0.089(5) 0.056(4) 0.000(3) 0.024(3) -0.004(3)
C35 0.066(4) 0.075(4) 0.049(4) 0.001(3) 0.005(3) -0.003(3)
C34 0.060(3) 0.060(4) 0.068(4) -0.021(3) 0.011(3) -0.008(3)
N12 0.062(3) 0.053(3) 0.055(3) -0.011(2) 0.018(2) -0.013(2)
B1 0.055(4) 0.063(4) 0.063(4) 0.012(4) 0.019(3) 0.019(3)
C37 0.056(3) 0.047(3) 0.069(4) -0.008(3) 0.032(3) -0.009(2)
C38 0.070(4) 0.063(4) 0.073(4) -0.013(3) 0.035(3) -0.013(3)
C39 0.081(4) 0.069(4) 0.089(5) -0.029(4) 0.050(4) -0.022(3)
C40 0.081(4) 0.066(5) 0.128(7) -0.039(5) 0.068(5) -0.021(4)
C41 0.056(3) 0.049(4) 0.128(7) -0.005(4) 0.041(4) -0.002(3)
C42 0.059(3) 0.045(3) 0.085(4) -0.002(3) 0.033(3) -0.003(2)
C43 0.057(3) 0.041(3) 0.051(3) 0.003(2) 0.019(2) 0.000(2)
C44 0.069(3) 0.054(3) 0.048(3) 0.005(3) 0.019(3) -0.004(3)
C45 0.063(3) 0.044(3) 0.065(4) 0.004(3) 0.009(3) -0.005(2)
C46 0.052(3) 0.050(4) 0.085(5) 0.021(3) 0.023(3) 0.001(2)
C47 0.076(4) 0.061(4) 0.071(4) 0.007(3) 0.038(3) -0.001(3)
C48 0.078(4) 0.054(4) 0.062(4) -0.003(3) 0.031(3) -0.013(3)
C49 0.065(3) 0.049(3) 0.060(4) -0.003(3) 0.033(3) 0.000(2)
C50 0.073(4) 0.059(4) 0.063(4) 0.006(3) 0.024(3) 0.003(3)
C51 0.085(5) 0.081(5) 0.069(4) 0.005(4) 0.025(4) 0.012(4)
C52 0.072(5) 0.100(6) 0.113(7) -0.008(5) 0.019(4) 0.022(4)
C53 0.072(5) 0.085(6) 0.166(9) -0.017(6) 0.048(5) -0.007(4)
C54 0.073(4) 0.057(4) 0.131(7) 0.003(4) 0.048(4) 0.005(3)
C55 0.088(4) 0.032(3) 0.060(4) 0.001(3) 0.034(3) -0.005(3)
C56 0.123(6) 0.050(4) 0.077(5) 0.001(3) 0.059(4) -0.002(3)
C57 0.196(10) 0.059(5) 0.090(7) -0.009(4) 0.094(7) -0.020(5)
C58 0.204(11) 0.049(4) 0.065(5) 0.002(4) 0.051(7) -0.016(5)
C59 0.146(7) 0.054(4) 0.058(5) 0.007(4) 0.022(5) -0.005(4)
C60 0.105(5) 0.050(4) 0.062(4) 0.001(3) 0.024(4) -0.004(3)
B2 0.075(4) 0.039(3) 0.055(4) 0.001(3) 0.033(3) 0.001(3)

loop_
_atom_type_symbol
_atom_type_description
_atom_type_scat_dispersion_real
_atom_type_scat_dispersion_imag
_atom_type_scat_source
C C 0.0033 0.0016 'International Tables Vol C Tables 4.2.6.8 and 6.1.1.4'
H H 0.0000 0.0000 'International Tables Vol C Tables 4.2.6.8 and 6.1.1.4'
B B 0.0013 0.0007 'International Tables Vol C Tables 4.2.6.8 and 6.1.1.4'
N N 0.0061 0.0033 'International Tables Vol C Tables 4.2.6.8 and 6.1.1.4'
Cl Cl 0.1484 0.1585 'International Tables Vol C Tables 4.2.6.8 and 6.1.1.4'
Ru Ru -1.2594 0.8363 'International Tables Vol C Tables 4.2.6.8 and 6.1.1.4'

loop_
_geom_angle_atom_site_label_1
_geom_angle_atom_site_label_2
_geom_angle_atom_site_label_3
_geom_angle
C19 Ru1 C15 92.6(2)
C19 Ru1 C10 91.5(2)
C15 Ru1 C10 85.15(19)
C19 Ru1 N5 94.04(18)
C15 Ru1 N5 95.31(18)
C10 Ru1 N5 174.39(18)
C19 Ru1 N3 178.80(16)
C15 Ru1 N3 88.31(18)
C10 Ru1 N3 89.37(18)
N5 Ru1 N3 85.05(16)
C19 Ru1 N1 95.06(18)
C15 Ru1 N1 172.37(19)
C10 Ru1 N1 95.06(18)
N5 Ru1 N1 83.73(16)
N3 Ru1 N1 84.06(16)
C3 N1 N2 106.3(4)
C3 N1 Ru1 135.9(4)
N2 N1 Ru1 117.7(3)
C1 N2 N1 108.7(5)
C1 N2 B1 129.6(5)
N1 N2 B1 121.7(4)
C6 N3 N4 106.9(4)
C6 N3 Ru1 132.9(4)
N4 N3 Ru1 119.4(3)
C4 N4 N3 108.6(4)
C4 N4 B1 130.7(5)
N3 N4 B1 120.4(4)
C9 N5 N6 107.0(4)
C9 N5 Ru1 134.8(4)
N6 N5 Ru1 118.1(3)
C7 N6 N5 108.1(5)
C7 N6 B1 130.3(5)
N5 N6 B1 121.5(4)
C10 N7 C11 110.8(4)
C10 N7 C14 122.5(4)
C11 N7 C14 126.5(4)
C10 N8 C12 111.5(4)
C10 N8 C13 127.0(4)
C12 N8 C13 121.4(5)
C15 N9 C16 111.3(5)
C15 N9 C14 123.0(4)
C16 N9 C14 125.7(5)
C15 N10 C17 110.8(5)
C15 N10 C18 127.8(4)
C17 N10 C18 121.4(5)
N12 N11 C36 109.9(4)
N12 N11 C19 120.2(4)
C36 N11 C19 129.5(4)
C35 C36 N11 107.2(5)
C35 C36 H36 126.4
N11 C36 H36 126.4
N2 C1 C2 109.3(6)
N2 C1 H1 125.3
C2 C1 H1 125.3
C1 C2 C3 105.3(5)
C1 C2 H2 127.4
C3 C2 H2 127.4
N1 C3 C2 110.4(6)
N1 C3 H3 124.8
C2 C3 H3 124.8
N4 C4 C5 109.2(5)
N4 C4 H4 125.4
C5 C4 H4 125.4
C4 C5 C6 104.5(5)
C4 C5 H5 127.7
C6 C5 H5 127.7
N3 C6 C5 110.8(5)
N3 C6 H6 124.6
C5 C6 H6 124.6
N6 C7 C8 109.2(6)
N6 C7 H7 125.4
C8 C7 H7 125.4
C7 C8 C9 105.4(6)
C7 C8 H8 127.3
C9 C8 H8 127.3
N5 C9 C8 110.3(6)
N5 C9 H9 124.9
C8 C9 H9 124.9
N8 C10 N7 103.6(4)
N8 C10 Ru1 133.4(4)
N7 C10 Ru1 122.8(4)
C12 C11 N7 106.8(5)
C12 C11 H11 126.6
N7 C11 H11 126.6
C11 C12 N8 107.2(5)
C11 C12 H12 126.4
N8 C12 H12 126.4
N8 C13 H13A 109.5
N8 C13 H13B 109.5
H13A C13 H13B 109.5
N8 C13 H13C 109.5
H13A C13 H13C 109.5
H13B C13 H13C 109.5
N9 C14 N7 110.0(5)
N9 C14 H14A 109.7
N7 C14 H14A 109.7
N9 C14 H14B 109.7
N7 C14 H14B 109.7
H14A C14 H14B 108.2
N10 C15 N9 103.7(4)
N10 C15 Ru1 132.5(4)
N9 C15 Ru1 123.5(4)
C17 C16 N9 106.3(5)
C17 C16 H16 126.8
N9 C16 H16 126.8
C16 C17 N10 107.8(5)
C16 C17 H17 126.1
N10 C17 H17 126.1
N10 C18 H18A 109.5
N10 C18 H18B 109.5
H18A C18 H18B 109.5
N10 C18 H18C 109.5
H18A C18 H18C 109.5
H18B C18 H18C 109.5
N11 C19 C20 111.1(4)
N11 C19 Ru1 129.6(3)
C20 C19 Ru1 119.3(3)
C21 C20 C19 130.1(5)
C21 C20 H20 114.9
C19 C20 H20 114.9
C20 C21 C28 124.5(5)
C20 C21 C22 118.0(5)
C28 C21 C22 117.5(4)
C27 C22 C23 118.8(6)
C27 C22 C21 120.3(6)
C23 C22 C21 120.8(5)
C24 C23 C22 119.9(7)
C24 C23 H23 120.0
C22 C23 H23 120.0
C25 C24 C23 120.9(9)
C25 C24 H24 119.6
C23 C24 H24 119.6
C24 C25 C26 120.3(9)
C24 C25 H25 119.8
C26 C25 H25 119.8
C25 C26 C27 119.7(10)
C25 C26 H26 120.1
C27 C26 H26 120.1
C22 C27 C26 120.2(9)
C22 C27 H27 119.9
C26 C27 H27 119.9
C29 C28 C33 117.1(5)
C29 C28 C21 121.9(5)
C33 C28 C21 121.0(5)
C30 C29 C28 121.4(6)
C30 C29 H29 119.3
C28 C29 H29 119.3
C29 C30 C31 119.8(7)
C29 C30 H30 120.1
C31 C30 H30 120.1
C32 C31 C30 120.3(6)
C32 C31 H31 119.9
C30 C31 H31 119.9
C31 C32 C33 120.5(6)
C31 C32 H32 119.8
C33 C32 H32 119.8
C32 C33 C28 120.8(6)
C32 C33 H33 119.6
C28 C33 H33 119.6
C36 C35 C34 105.8(6)
C36 C35 H35 127.1
C34 C35 H35 127.1
N12 C34 C35 112.6(5)
N12 C34 H34 123.7
C35 C34 H34 123.7
C34 N12 N11 104.5(5)
N4 B1 N2 109.1(5)
N4 B1 N6 108.2(5)
N2 B1 N6 108.2(5)
N4 B1 H1A 110.4
N2 B1 H1A 110.4
N6 B1 H1A 110.4
C42 C37 C38 114.1(5)
C42 C37 B2 125.3(5)
C38 C37 B2 120.6(5)
C39 C38 C37 123.0(7)
C39 C38 H38 118.5
C37 C38 H38 118.5
C40 C39 C38 120.1(7)
C40 C39 H39 119.9
C38 C39 H39 119.9
C41 C40 C39 118.9(6)
C41 C40 H40 120.5
C39 C40 H40 120.5
C40 C41 C42 120.7(7)
C40 C41 H41 119.6
C42 C41 H41 119.6
C41 C42 C37 123.0(6)
C41 C42 H42 118.5
C37 C42 H42 118.5
C48 C43 C44 114.4(5)
C48 C43 B2 124.0(5)
C44 C43 B2 121.5(5)
C45 C44 C43 123.3(5)
C45 C44 H44 118.4
C43 C44 H44 118.4
C46 C45 C44 119.8(5)
C46 C45 H45 120.1
C44 C45 H45 120.1
C47 C46 C45 119.2(5)
C47 C46 H46 120.4
C45 C46 H46 120.4
C46 C47 C48 120.7(6)
C46 C47 H47 119.7
C48 C47 H47 119.7
C43 C48 C47 122.7(6)
C43 C48 H48 118.6
C47 C48 H48 118.6
C50 C49 C54 114.0(6)
C50 C49 B2 125.9(5)
C54 C49 B2 120.1(5)
C51 C50 C49 124.7(6)
C51 C50 H50 117.7
C49 C50 H50 117.7
C52 C51 C50 120.6(7)
C52 C51 H51 119.7
C50 C51 H51 119.7
C51 C52 C53 117.8(7)
C51 C52 H52 121.1
C53 C52 H52 121.1
C54 C53 C52 120.2(7)
C54 C53 H53 119.9
C52 C53 H53 119.9
C53 C54 C49 122.7(7)
C53 C54 H54 118.7
C49 C54 H54 118.7
C56 C55 C60 113.2(6)
C56 C55 B2 124.6(6)
C60 C55 B2 122.2(5)
C55 C56 C57 124.2(8)
C55 C56 H56 117.9
C57 C56 H56 117.9
C58 C57 C56 118.7(9)
C58 C57 H57 120.7
C56 C57 H57 120.7
C59 C58 C57 119.7(8)
C59 C58 H58 120.1
C57 C58 H58 120.1
C58 C59 C60 120.5(8)
C58 C59 H59 119.7
C60 C59 H59 119.7
C59 C60 C55 123.5(7)
C59 C60 H60 118.2
C55 C60 H60 118.2
C49 B2 C55 110.3(5)
C49 B2 C37 107.9(5)
C55 B2 C37 112.1(4)
C49 B2 C43 109.0(4)
C55 B2 C43 107.8(5)
C37 B2 C43 109.8(4)
Cl2 C61 Cl1 92.3(11)
Cl2 C61 H61A 113.2
Cl1 C61 H61A 113.2
Cl2 C61 H61B 113.2
Cl1 C61 H61B 113.2
H61A C61 H61B 110.6

loop_
_geom_bond_atom_site_label_1
_geom_bond_atom_site_label_2
_geom_bond_distance
Ru1 C19 1.921(5)
Ru1 C15 2.010(5)
Ru1 C10 2.044(5)
Ru1 N5 2.168(4)
Ru1 N3 2.169(4)
Ru1 N1 2.188(4)
N1 C3 1.339(7)
N1 N2 1.365(6)
N2 C1 1.350(7)
N2 B1 1.526(8)
N3 C6 1.328(6)
N3 N4 1.358(6)
N4 C4 1.353(7)
N4 B1 1.522(8)
N5 C9 1.315(7)
N5 N6 1.367(6)
N6 C7 1.342(8)
N6 B1 1.530(9)
N7 C10 1.369(6)
N7 C11 1.384(7)
N7 C14 1.449(7)
N8 C10 1.344(6)
N8 C12 1.382(7)
N8 C13 1.454(7)
N9 C15 1.364(6)
N9 C16 1.384(7)
N9 C14 1.437(7)
N10 C15 1.353(6)
N10 C17 1.382(7)
N10 C18 1.464(7)
N11 N12 1.387(6)
N11 C36 1.389(7)
N11 C19 1.392(6)
C36 C35 1.328(8)
C36 H36 0.9300
C1 C2 1.351(9)
C1 H1 0.9300
C2 C3 1.383(8)
C2 H2 0.9300
C3 H3 0.9300
C4 C5 1.364(8)
C4 H4 0.9300
C5 C6 1.386(8)
C5 H5 0.9300
C6 H6 0.9300
C7 C8 1.349(10)
C7 H7 0.9300
C8 C9 1.378(8)
C8 H8 0.9300
C9 H9 0.9300
C11 C12 1.322(8)
C11 H11 0.9300
C12 H12 0.9300
C13 H13A 0.9600
C13 H13B 0.9600
C13 H13C 0.9600
C14 H14A 0.9700
C14 H14B 0.9700
C16 C17 1.325(9)
C16 H16 0.9300
C17 H17 0.9300
C18 H18A 0.9600
C18 H18B 0.9600
C18 H18C 0.9600
C19 C20 1.482(6)
C20 C21 1.341(7)
C20 H20 0.9300
C21 C28 1.466(7)
C21 C22 1.508(7)
C22 C27 1.378(8)
C22 C23 1.400(9)
C23 C24 1.379(9)
C23 H23 0.9300
C24 C25 1.345(13)
C24 H24 0.9300
C25 C26 1.386(15)
C25 H25 0.9300
C26 C27 1.388(11)
C26 H26 0.9300
C27 H27 0.9300
C28 C29 1.380(8)
C28 C33 1.397(8)
C29 C30 1.376(8)
C29 H29 0.9300
C30 C31 1.380(9)
C30 H30 0.9300
C31 C32 1.335(10)
C31 H31 0.9300
C32 C33 1.388(9)
C32 H32 0.9300
C33 H33 0.9300
C35 C34 1.410(9)
C35 H35 0.9300
C34 N12 1.297(7)
C34 H34 0.9300
B1 H1A 0.9800
C37 C42 1.391(8)
C37 C38 1.402(8)
C37 B2 1.657(8)
C38 C39 1.393(9)
C38 H38 0.9300
C39 C40 1.366(10)
C39 H39 0.9300
C40 C41 1.360(10)
C40 H40 0.9300
C41 C42 1.390(8)
C41 H41 0.9300
C42 H42 0.9300
C43 C48 1.391(8)
C43 C44 1.398(7)
C43 B2 1.659(8)
C44 C45 1.388(7)
C44 H44 0.9300
C45 C46 1.381(8)
C45 H45 0.9300
C46 C47 1.349(8)
C46 H46 0.9300
C47 C48 1.401(8)
C47 H47 0.9300
C48 H48 0.9300
C49 C50 1.369(8)
C49 C54 1.389(8)
C49 B2 1.626(8)
C50 C51 1.362(8)
C50 H50 0.9300
C51 C52 1.347(10)
C51 H51 0.9300
C52 C53 1.393(11)
C52 H52 0.9300
C53 C54 1.376(9)
C53 H53 0.9300
C54 H54 0.9300
C55 C56 1.369(8)
C55 C60 1.392(8)
C55 B2 1.648(9)
C56 C57 1.405(11)
C56 H56 0.9300
C57 C58 1.363(12)
C57 H57 0.9300
C58 C59 1.332(11)
C58 H58 0.9300
C59 C60 1.385(9)
C59 H59 0.9300
C60 H60 0.9300
Cl1 C61 1.906(14)
Cl2 C61 1.702(15)
C61 H61A 0.9700
C61 H61B 0.9700

loop_
_geom_torsion_atom_site_label_1
_geom_torsion_atom_site_label_2
_geom_torsion_atom_site_label_3
_geom_torsion_atom_site_label_4
_geom_torsion
C19 Ru1 N1 C3 -46.1(5)
C10 Ru1 N1 C3 45.9(6)
N5 Ru1 N1 C3 -139.6(5)
N3 Ru1 N1 C3 134.7(5)
C19 Ru1 N1 N2 138.5(4)
C10 Ru1 N1 N2 -129.5(4)
N5 Ru1 N1 N2 45.0(4)
N3 Ru1 N1 N2 -40.7(4)
C3 N1 N2 C1 1.1(6)
Ru1 N1 N2 C1 177.7(4)
C3 N1 N2 B1 -179.4(5)
Ru1 N1 N2 B1 -2.8(6)
C15 Ru1 N3 C6 32.9(5)
C10 Ru1 N3 C6 -52.3(5)
N5 Ru1 N3 C6 128.4(5)
N1 Ru1 N3 C6 -147.4(5)
C15 Ru1 N3 N4 -135.0(4)
C10 Ru1 N3 N4 139.9(4)
N5 Ru1 N3 N4 -39.5(4)
N1 Ru1 N3 N4 44.7(4)
C6 N3 N4 C4 -0.2(6)
Ru1 N3 N4 C4 170.5(4)
C6 N3 N4 B1 -174.8(5)
Ru1 N3 N4 B1 -4.1(6)
C19 Ru1 N5 C9 42.5(5)
C15 Ru1 N5 C9 -50.5(5)
N3 Ru1 N5 C9 -138.3(5)
N1 Ru1 N5 C9 137.1(5)
C19 Ru1 N5 N6 -138.3(4)
C15 Ru1 N5 N6 128.7(4)
N3 Ru1 N5 N6 40.9(4)
N1 Ru1 N5 N6 -43.7(4)
C9 N5 N6 C7 0.2(6)
Ru1 N5 N6 C7 -179.2(4)
C9 N5 N6 B1 179.8(5)
Ru1 N5 N6 B1 0.4(6)
N12 N11 C36 C35 -0.1(6)
C19 N11 C36 C35 172.9(5)
N1 N2 C1 C2 -0.3(7)
B1 N2 C1 C2 -179.7(6)
N2 C1 C2 C3 -0.6(8)
N2 N1 C3 C2 -1.5(7)
Ru1 N1 C3 C2 -177.2(4)
C1 C2 C3 N1 1.3(8)
N3 N4 C4 C5 -0.2(6)
B1 N4 C4 C5 173.7(6)
N4 C4 C5 C6 0.4(7)
N4 N3 C6 C5 0.5(6)
Ru1 N3 C6 C5 -168.4(4)
C4 C5 C6 N3 -0.6(7)
N5 N6 C7 C8 0.1(8)
B1 N6 C7 C8 -179.5(6)
N6 C7 C8 C9 -0.4(9)
N6 N5 C9 C8 -0.4(7)
Ru1 N5 C9 C8 178.8(4)
C7 C8 C9 N5 0.5(8)
C12 N8 C10 N7 2.1(6)
C13 N8 C10 N7 -174.6(5)
C12 N8 C10 Ru1 176.3(5)
C13 N8 C10 Ru1 -0.4(9)
C11 N7 C10 N8 -2.0(6)
C14 N7 C10 N8 174.2(5)
C11 N7 C10 Ru1 -177.0(4)
C14 N7 C10 Ru1 -0.8(7)
C19 Ru1 C10 N8 129.9(5)
C15 Ru1 C10 N8 -137.7(5)
N3 Ru1 C10 N8 -49.3(5)
C19 Ru1 C10 N7 -56.9(4)
C15 Ru1 C10 N7 35.6(4)
N3 Ru1 C10 N7 123.9(4)
N1 Ru1 C10 N7 -152.1(4)
C10 N7 C11 C12 1.2(8)
C14 N7 C11 C12 -174.8(6)
N7 C11 C12 N8 0.2(8)
C10 N8 C12 C11 -1.5(8)
C13 N8 C12 C11 175.4(6)
C15 N9 C14 N7 52.5(7)
C16 N9 C14 N7 -128.4(6)
C10 N7 C14 N9 -49.0(7)
C11 N7 C14 N9 126.5(6)
C17 N10 C15 N9 -2.3(6)
C18 N10 C15 N9 179.3(5)
C17 N10 C15 Ru1 -176.1(4)
C18 N10 C15 Ru1 5.6(9)
C16 N9 C15 N10 1.8(6)
C14 N9 C15 N10 -178.9(5)
C16 N9 C15 Ru1 176.3(4)
C14 N9 C15 Ru1 -4.4(7)
C19 Ru1 C15 N10 -129.1(5)
C10 Ru1 C15 N10 139.5(5)
N5 Ru1 C15 N10 -34.8(5)
N3 Ru1 C15 N10 50.0(5)
C19 Ru1 C15 N9 58.1(4)
C10 Ru1 C15 N9 -33.2(4)
N5 Ru1 C15 N9 152.4(4)
N3 Ru1 C15 N9 -122.7(4)
C15 N9 C16 C17 -0.6(7)
C14 N9 C16 C17 -179.8(6)
N9 C16 C17 N10 -0.9(8)
C15 N10 C17 C16 2.1(7)
C18 N10 C17 C16 -179.5(6)
N12 N11 C19 C20 175.6(4)
C36 N11 C19 C20 3.2(7)
N12 N11 C19 Ru1 -2.5(6)
C36 N11 C19 Ru1 -174.9(4)
C15 Ru1 C19 N11 34.6(4)
C10 Ru1 C19 N11 119.8(4)
N5 Ru1 C19 N11 -60.9(4)
N1 Ru1 C19 N11 -145.0(4)
C15 Ru1 C19 C20 -143.4(4)
C10 Ru1 C19 C20 -58.2(4)
N5 Ru1 C19 C20 121.1(4)
N1 Ru1 C19 C20 37.1(4)
N11 C19 C20 C21 69.3(7)
Ru1 C19 C20 C21 -112.3(6)
C19 C20 C21 C28 0.8(9)
C19 C20 C21 C22 178.4(5)
C20 C21 C22 C27 -131.7(6)
C28 C21 C22 C27 46.1(8)
C20 C21 C22 C23 45.8(8)
C28 C21 C22 C23 -136.4(6)
C27 C22 C23 C24 -3.5(10)
C21 C22 C23 C24 179.0(6)
C22 C23 C24 C25 1.8(13)
C23 C24 C25 C26 1.5(17)
C24 C25 C26 C27 -3.1(18)
C23 C22 C27 C26 1.8(11)
C21 C22 C27 C26 179.3(8)
C25 C26 C27 C22 1.5(16)
C20 C21 C28 C29 35.8(8)
C22 C21 C28 C29 -141.9(5)
C20 C21 C28 C33 -144.5(6)
C22 C21 C28 C33 37.9(7)
C33 C28 C29 C30 1.3(8)
C21 C28 C29 C30 -178.9(5)
C28 C29 C30 C31 -0.3(9)
C29 C30 C31 C32 -0.1(9)
C30 C31 C32 C33 -0.6(9)
C31 C32 C33 C28 1.7(9)
C29 C28 C33 C32 -2.0(8)
C21 C28 C33 C32 178.3(5)
N11 C36 C35 C34 0.0(7)
C36 C35 C34 N12 0.1(7)
C35 C34 N12 N11 -0.2(6)
C36 N11 N12 C34 0.2(6)
C19 N11 N12 C34 -173.6(4)
C4 N4 B1 N2 130.6(6)
N3 N4 B1 N2 -56.1(7)
C4 N4 B1 N6 -112.0(6)
N3 N4 B1 N6 61.3(6)
C1 N2 B1 N4 -120.1(6)
N1 N2 B1 N4 60.5(7)
C1 N2 B1 N6 122.4(6)
N1 N2 B1 N6 -56.9(6)
C7 N6 B1 N4 120.2(7)
N5 N6 B1 N4 -59.3(7)
C7 N6 B1 N2 -121.7(7)
N5 N6 B1 N2 58.7(6)
C42 C37 C38 C39 -3.8(8)
B2 C37 C38 C39 176.5(5)
C37 C38 C39 C40 3.0(9)
C38 C39 C40 C41 0.3(9)
C39 C40 C41 C42 -2.3(9)
C40 C41 C42 C37 1.3(9)
C38 C37 C42 C41 1.7(8)
B2 C37 C42 C41 -178.6(5)
C48 C43 C44 C45 0.9(8)
B2 C43 C44 C45 -176.0(5)
C43 C44 C45 C46 -0.7(8)
C44 C45 C46 C47 0.7(8)
C45 C46 C47 C48 -1.0(9)
C44 C43 C48 C47 -1.1(8)
B2 C43 C48 C47 175.6(5)
C46 C47 C48 C43 1.2(9)
C54 C49 C50 C51 1.3(9)
B2 C49 C50 C51 -177.6(6)
C49 C50 C51 C52 0.3(11)
C50 C51 C52 C53 -1.3(12)
C51 C52 C53 C54 0.7(13)
C52 C53 C54 C49 0.9(13)
C50 C49 C54 C53 -1.8(10)
B2 C49 C54 C53 177.1(7)
C60 C55 C56 C57 -0.3(9)
B2 C55 C56 C57 -177.9(6)
C55 C56 C57 C58 -0.5(11)
C56 C57 C58 C59 1.0(12)
C57 C58 C59 C60 -0.6(11)
C58 C59 C60 C55 -0.2(10)
C56 C55 C60 C59 0.6(8)
B2 C55 C60 C59 178.4(5)
C50 C49 B2 C55 107.7(6)
C54 C49 B2 C55 -71.1(7)
C50 C49 B2 C37 -129.6(6)
C54 C49 B2 C37 51.6(7)
C50 C49 B2 C43 -10.4(8)
C54 C49 B2 C43 170.8(5)
C56 C55 B2 C49 -0.2(7)
C60 C55 B2 C49 -177.6(5)
C56 C55 B2 C37 -120.4(6)
C60 C55 B2 C37 62.1(7)
C56 C55 B2 C43 118.7(6)
C60 C55 B2 C43 -58.8(6)
C42 C37 B2 C49 -132.1(5)
C38 C37 B2 C49 47.6(7)
C42 C37 B2 C55 -10.4(7)
C38 C37 B2 C55 169.3(5)
C42 C37 B2 C43 109.3(6)
C38 C37 B2 C43 -71.0(6)
C48 C43 B2 C49 -82.3(6)
C44 C43 B2 C49 94.2(6)
C48 C43 B2 C55 158.0(5)
C44 C43 B2 C55 -25.5(7)
C48 C43 B2 C37 35.7(7)
C44 C43 B2 C37 -147.8(5)
